data_9007892
loop_
_publ_author_name
'Barrier, N.'
'Tortelier, J.'
'Gougeon, P.'

_publ_section_title
;
 A new reduced molybdenum oxide with a hollandite-type structure, PrMo6O12
;
_journal_name_full 'Acta Crystallographica, Section E'
_journal_page_first i3
_journal_page_last i5
_journal_paper_doi 10.1107/S1600536800019048
_journal_volume 57
_journal_year 2001
_chemical_formula_structural PrMo6O12
_chemical_formula_sum 'Mo6 O12 Pr'
_space_group_IT_number 87
_symmetry_space_group_name_Hall '-I 4'
_symmetry_space_group_name_H-M 'I 4/m'
_cell_angle_alpha 90
_cell_angle_beta 90
_cell_angle_gamma 90
_cell_length_a 9.9147
_cell_length_b 9.9147
_cell_length_c 8.6508
_cell_formula_units_Z 4
_cell_volume 850.385
_exptl_crystal_density_diffrn 7.096
_cod_original_formula_sum 'Pr Mo6 O12'
_cod_database_code 9007892

loop_
_symmetry_equiv_pos_as_xyz
x,y,z
1/2+x,1/2+y,1/2+z
y,-x,-z
1/2+y,1/2-x,1/2-z
-y,x,z
1/2-y,1/2+x,1/2+z
x,y,-z
1/2+x,1/2+y,1/2-z
-x,-y,z
1/2-x,1/2-y,1/2+z
-y,x,-z
1/2-y,1/2+x,1/2-z
y,-x,z
1/2+y,1/2-x,1/2+z
-x,-y,-z
1/2-x,1/2-y,1/2-z

loop_
_atom_site_aniso_label
_atom_site_aniso_U_11
_atom_site_aniso_U_22
_atom_site_aniso_U_33
_atom_site_aniso_U_12
_atom_site_aniso_U_13
_atom_site_aniso_U_23
Pr 0.00901 0.00901 0.00562 0.00000 0.00000 0.00000
Mo1 0.00547 0.00510 0.00887 -0.00143 -0.00238 0.00218
Mo2 0.00505 0.00513 0.00464 0.00037 0.00000 0.00000
O1 0.00430 0.00960 0.00580 -0.00060 -0.00020 -0.00060
O2 0.00850 0.01030 0.00620 -0.00240 0.00050 -0.00160
O3 0.00600 0.00760 0.00520 -0.00100 0.00000 0.00000
O4 0.00660 0.00800 0.00500 0.00000 0.00000 0.00000

loop_
_atom_site_label
_atom_site_fract_x
_atom_site_fract_y
_atom_site_fract_z
_atom_site_U_iso_or_equiv
Pr 0.00000 0.00000 -0.20745 0.00788
Mo1 0.34033 -0.81670 -0.34174 0.00648
Mo2 0.33255 -0.81617 0.00000 0.00494
O1 0.45680 -0.17060 -0.33240 0.00660
O2 0.17220 -0.13050 -0.33290 0.00840
O3 0.46310 -0.16260 0.00000 0.00620
O4 0.12290 0.16020 0.00000 0.00650

_cod_duplicate_entry 2003034
